data_7015411
loop_
_publ_author_name
'Owen, Gareth R.'
'Tsoureas, Nikolaos'
'Hope, Rebecca F.'
'Kuo, Yu-Ying'
'Haddow, Mairi F.'

_publ_section_title
;
 Synthesis and characterisation of group nine transition metal
 complexes containing new mesityl and naphthyl based azaindole
 scorpionate ligands.
;
_journal_issue 22
_journal_name_full 'Dalton transactions (Cambridge, England : 2003)'
_journal_page_first 5906
_journal_page_last 5915
_journal_paper_doi 10.1039/c0dt01576h
_journal_volume 40
_journal_year 2011
_chemical_formula_moiety 'C28 H24 B Li N6'
_chemical_formula_sum 'C28 H24 B Li N6'
_chemical_formula_weight 462.28
_chemical_name_common Li[NapthylBai]
_chemical_name_systematic
;
?
;
_space_group_IT_number 14
_symmetry_cell_setting monoclinic
_symmetry_space_group_name_Hall '-P 2ybc'
_symmetry_space_group_name_H-M 'P 1 21/c 1'
_atom_sites_solution_hydrogens geom
_atom_sites_solution_primary direct
_atom_sites_solution_secondary difmap
_audit_creation_method SHELXL-97
_cell_angle_alpha 90.00
_cell_angle_beta 102.637(2)
_cell_angle_gamma 90.00
_cell_formula_units_Z 4
_cell_length_a 13.7576(5)
_cell_length_b 8.1623(3)
_cell_length_c 23.2888(8)
_cell_measurement_reflns_used 8186
_cell_measurement_temperature 100(2)
_cell_measurement_theta_max 27.47
_cell_measurement_theta_min 2.59
_cell_volume 2551.83(16)
_computing_cell_refinement 'Bruker Apex II'
_computing_data_collection 'Bruker Apex II'
_computing_data_reduction 'Bruker SAINT'
_computing_molecular_graphics 'Bruker ShelXTL'
_computing_publication_material 'Bruker ShelXTL'
_computing_structure_refinement 'SHELXL-97 (Sheldrick, 2008)'
_computing_structure_solution 'SHELXS-97 (Sheldrick, 2008)'
_diffrn_ambient_temperature 100(2)
_diffrn_measured_fraction_theta_full 0.999
_diffrn_measured_fraction_theta_max 0.999
_diffrn_measurement_device_type 'CCD area detector'
_diffrn_measurement_method 'phi and omega scans'
_diffrn_radiation_monochromator graphite
_diffrn_radiation_source 'fine-focus sealed tube'
_diffrn_radiation_type MoK\a
_diffrn_radiation_wavelength 0.71073
_diffrn_reflns_av_R_equivalents 0.0335
_diffrn_reflns_av_sigmaI/netI 0.0319
_diffrn_reflns_limit_h_max 15
_diffrn_reflns_limit_h_min -17
_diffrn_reflns_limit_k_max 8
_diffrn_reflns_limit_k_min -10
_diffrn_reflns_limit_l_max 30
_diffrn_reflns_limit_l_min -27
_diffrn_reflns_number 22182
_diffrn_reflns_theta_full 27.50
_diffrn_reflns_theta_max 27.50
_diffrn_reflns_theta_min 1.52
_exptl_absorpt_coefficient_mu 0.073
_exptl_absorpt_correction_T_max 0.7456
_exptl_absorpt_correction_T_min 0.6723
_exptl_absorpt_correction_type multi-scan
_exptl_absorpt_process_details 'SADABS V2008/1'
_exptl_crystal_colour colourless
_exptl_crystal_density_diffrn 1.203
_exptl_crystal_density_method 'not measured'
_exptl_crystal_description block
_exptl_crystal_F_000 968
_exptl_crystal_size_max 0.47
_exptl_crystal_size_mid 0.26
_exptl_crystal_size_min 0.26
_refine_diff_density_max 0.284
_refine_diff_density_min -0.295
_refine_diff_density_rms 0.041
_refine_ls_extinction_method none
_refine_ls_goodness_of_fit_ref 1.049
_refine_ls_hydrogen_treatment mixed
_refine_ls_matrix_type full
_refine_ls_number_parameters 328
_refine_ls_number_reflns 5858
_refine_ls_number_restraints 0
_refine_ls_restrained_S_all 1.049
_refine_ls_R_factor_all 0.0540
_refine_ls_R_factor_gt 0.0412
_refine_ls_shift/su_max 0.001
_refine_ls_shift/su_mean 0.000
_refine_ls_structure_factor_coef Fsqd
_refine_ls_weighting_details 'calc w=1/[\s^2^(Fo^2^)+(0.0516P)^2^+0.6998P] where P=(Fo^2^+2Fc^2^)/3'
_refine_ls_weighting_scheme calc
_refine_ls_wR_factor_gt 0.1036
_refine_ls_wR_factor_ref 0.1115
_reflns_number_gt 4702
_reflns_number_total 5858
_reflns_threshold_expression >2sigma(I)
_cod_data_source_file c0dt01576h.txt
_cod_data_source_block nt_libainapthyl_0m
_cod_original_sg_symbol_H-M P21/c
_cod_database_code 7015411

loop_
_symmetry_equiv_pos_as_xyz
'x, y, z'
'-x, y+1/2, -z+1/2'
'-x, -y, -z'
'x, -y-1/2, z-1/2'

loop_
_atom_site_label
_atom_site_type_symbol
_atom_site_fract_x
_atom_site_fract_y
_atom_site_fract_z
_atom_site_U_iso_or_equiv
_atom_site_adp_type
_atom_site_occupancy
_atom_site_symmetry_multiplicity
_atom_site_calc_flag
_atom_site_refinement_flags
_atom_site_disorder_assembly
_atom_site_disorder_group
B1 B 0.27036(10) 0.34660(15) 0.64850(6) 0.0172(3) Uani 1 1 d . . .
H1 H 0.2562(10) 0.2883(16) 0.6032(6) 0.021 Uiso 1 1 d . . .
C1 C 0.45558(9) 0.26788(13) 0.64976(5) 0.0175(2) Uani 1 1 d . . .
C2 C 0.43429(9) 0.39715(15) 0.72876(5) 0.0211(3) Uani 1 1 d . . .
H2 H 0.4027 0.4544 0.7552 0.025 Uiso 1 1 calc R . .
C3 C 0.53392(9) 0.36536(15) 0.73965(5) 0.0231(3) Uani 1 1 d . . .
H3 H 0.5825 0.3946 0.7738 0.028 Uiso 1 1 calc R . .
C4 C 0.55039(9) 0.27932(14) 0.68938(5) 0.0200(3) Uani 1 1 d . . .
C5 C 0.63129(10) 0.20979(16) 0.67171(6) 0.0240(3) Uani 1 1 d . . .
H5 H 0.6962 0.2131 0.6963 0.029 Uiso 1 1 calc R . .
C6 C 0.61396(9) 0.13538(16) 0.61684(5) 0.0245(3) Uani 1 1 d . . .
H6 H 0.6667 0.0809 0.6043 0.029 Uiso 1 1 calc R . .
C7 C 0.51942(9) 0.14050(15) 0.58024(5) 0.0225(3) Uani 1 1 d . . .
H7 H 0.5112 0.0932 0.5422 0.027 Uiso 1 1 calc R . .
C8 C 0.26275(8) 0.62983(14) 0.59747(5) 0.0168(2) Uani 1 1 d . . .
C9 C 0.20835(9) 0.63163(15) 0.67932(5) 0.0195(2) Uani 1 1 d . . .
H9 H 0.1890 0.5938 0.7137 0.023 Uiso 1 1 calc R . .
C10 C 0.20533(9) 0.79214(14) 0.66243(5) 0.0207(3) Uani 1 1 d . . .
H10 H 0.1844 0.8830 0.6822 0.025 Uiso 1 1 calc R . .
C11 C 0.24009(9) 0.79525(14) 0.60909(5) 0.0194(2) Uani 1 1 d . . .
C12 C 0.25563(10) 0.91349(14) 0.56918(5) 0.0244(3) Uani 1 1 d . . .
H12 H 0.2417 1.0257 0.5746 0.029 Uiso 1 1 calc R . .
C13 C 0.29213(10) 0.86222(15) 0.52131(6) 0.0261(3) Uani 1 1 d . . .
H13 H 0.3034 0.9400 0.4931 0.031 Uiso 1 1 calc R . .
C14 C 0.31249(10) 0.69718(15) 0.51418(5) 0.0226(3) Uani 1 1 d . . .
H14 H 0.3376 0.6670 0.4808 0.027 Uiso 1 1 calc R . .
C15 C 0.20290(9) 0.25772(14) 0.68813(5) 0.0194(3) Uani 1 1 d . . .
C16 C 0.24191(10) 0.18294(15) 0.74114(5) 0.0235(3) Uani 1 1 d . . .
H16 H 0.3121 0.1831 0.7553 0.028 Uiso 1 1 calc R . .
C17 C 0.18217(11) 0.10568(16) 0.77563(6) 0.0294(3) Uani 1 1 d . . .
H17 H 0.2125 0.0564 0.8121 0.035 Uiso 1 1 calc R . .
C18 C 0.08133(11) 0.10198(17) 0.75660(6) 0.0320(3) Uani 1 1 d . . .
H18 H 0.0415 0.0507 0.7800 0.038 Uiso 1 1 calc R . .
C19 C 0.03539(10) 0.17427(16) 0.70206(6) 0.0277(3) Uani 1 1 d . . .
C20 C -0.06958(11) 0.1721(2) 0.68065(7) 0.0397(4) Uani 1 1 d . . .
H20 H -0.1104 0.1211 0.7035 0.048 Uiso 1 1 calc R . .
C21 C -0.11281(11) 0.2412(2) 0.62822(7) 0.0430(4) Uani 1 1 d . . .
H21 H -0.1832 0.2398 0.6151 0.052 Uiso 1 1 calc R . .
C22 C -0.05360(11) 0.3149(2) 0.59317(7) 0.0355(3) Uani 1 1 d . . .
H22 H -0.0840 0.3618 0.5563 0.043 Uiso 1 1 calc R . .
C23 C 0.04767(10) 0.31888(16) 0.61231(6) 0.0259(3) Uani 1 1 d . . .
H23 H 0.0868 0.3681 0.5881 0.031 Uiso 1 1 calc R . .
C24 C 0.09626(9) 0.25133(15) 0.66753(5) 0.0222(3) Uani 1 1 d . . .
C25 C 0.43577(10) 0.32441(15) 0.42323(5) 0.0238(3) Uani 1 1 d . . .
C26 C 0.47675(11) 0.29342(17) 0.37177(6) 0.0282(3) Uani 1 1 d . . .
H26A H 0.5384 0.2301 0.3834 0.042 Uiso 1 1 calc R . .
H26B H 0.4910 0.3979 0.3546 0.042 Uiso 1 1 calc R . .
H26C H 0.4285 0.2314 0.3427 0.042 Uiso 1 1 calc R . .
C27 C 0.12117(12) 0.21700(18) 0.45163(7) 0.0389(4) Uani 1 1 d . . .
C28 C 0.02408(16) 0.1783(3) 0.41466(12) 0.0934(9) Uani 1 1 d . . .
H28A H -0.0283 0.2106 0.4349 0.140 Uiso 1 1 calc R . .
H28B H 0.0198 0.0602 0.4068 0.140 Uiso 1 1 calc R . .
H28C H 0.0155 0.2379 0.3774 0.140 Uiso 1 1 calc R . .
Li1 Li 0.32756(16) 0.3355(3) 0.53276(9) 0.0238(4) Uani 1 1 d . . .
N1 N 0.38431(7) 0.33671(11) 0.67485(4) 0.0178(2) Uani 1 1 d . . .
N2 N 0.43919(8) 0.20733(12) 0.59480(4) 0.0194(2) Uani 1 1 d . . .
N3 N 0.24280(7) 0.53087(12) 0.64064(4) 0.0173(2) Uani 1 1 d . . .
N4 N 0.29899(7) 0.57787(12) 0.55145(4) 0.0187(2) Uani 1 1 d . . .
N5 N 0.40273(9) 0.34566(15) 0.46341(5) 0.0311(3) Uani 1 1 d . . .
N6 N 0.19616(9) 0.24800(14) 0.48041(5) 0.0288(3) Uani 1 1 d . . .

loop_
_atom_site_aniso_label
_atom_site_aniso_U_11
_atom_site_aniso_U_22
_atom_site_aniso_U_33
_atom_site_aniso_U_23
_atom_site_aniso_U_13
_atom_site_aniso_U_12
B1 0.0182(7) 0.0172(6) 0.0170(6) 0.0004(5) 0.0054(5) -0.0002(5)
C1 0.0185(6) 0.0153(5) 0.0196(6) 0.0029(4) 0.0063(5) -0.0010(4)
C2 0.0249(7) 0.0225(6) 0.0163(6) 0.0001(4) 0.0050(5) -0.0017(5)
C3 0.0224(7) 0.0282(6) 0.0178(6) 0.0015(5) 0.0024(5) -0.0035(5)
C4 0.0190(6) 0.0220(6) 0.0190(6) 0.0052(4) 0.0041(5) -0.0015(5)
C5 0.0173(6) 0.0305(7) 0.0241(6) 0.0085(5) 0.0043(5) 0.0005(5)
C6 0.0215(7) 0.0275(6) 0.0272(7) 0.0052(5) 0.0110(5) 0.0042(5)
C7 0.0238(7) 0.0232(6) 0.0223(6) -0.0012(5) 0.0091(5) 0.0000(5)
C8 0.0146(6) 0.0174(5) 0.0175(6) 0.0001(4) 0.0015(4) -0.0015(4)
C9 0.0187(6) 0.0235(6) 0.0170(6) -0.0030(4) 0.0053(5) 0.0000(5)
C10 0.0207(6) 0.0200(6) 0.0217(6) -0.0044(5) 0.0051(5) 0.0014(5)
C11 0.0176(6) 0.0188(6) 0.0208(6) -0.0011(4) 0.0023(5) -0.0003(4)
C12 0.0284(7) 0.0162(5) 0.0283(7) 0.0004(5) 0.0059(5) -0.0003(5)
C13 0.0336(8) 0.0201(6) 0.0254(7) 0.0055(5) 0.0085(6) -0.0024(5)
C14 0.0264(7) 0.0233(6) 0.0194(6) 0.0008(5) 0.0077(5) -0.0019(5)
C15 0.0237(7) 0.0158(5) 0.0204(6) -0.0029(4) 0.0086(5) -0.0017(5)
C16 0.0274(7) 0.0213(6) 0.0228(6) 0.0002(5) 0.0078(5) -0.0020(5)
C17 0.0423(9) 0.0266(6) 0.0216(6) 0.0024(5) 0.0118(6) -0.0036(6)
C18 0.0416(9) 0.0317(7) 0.0291(7) -0.0018(6) 0.0211(6) -0.0107(6)
C19 0.0283(7) 0.0296(7) 0.0290(7) -0.0067(5) 0.0144(6) -0.0076(5)
C20 0.0293(8) 0.0533(9) 0.0420(9) -0.0064(7) 0.0201(7) -0.0132(7)
C21 0.0214(8) 0.0639(11) 0.0446(9) -0.0061(8) 0.0093(7) -0.0092(7)
C22 0.0243(7) 0.0475(9) 0.0337(8) -0.0009(6) 0.0040(6) -0.0023(6)
C23 0.0211(7) 0.0297(7) 0.0277(7) -0.0009(5) 0.0072(5) -0.0036(5)
C24 0.0238(7) 0.0210(6) 0.0239(6) -0.0045(5) 0.0102(5) -0.0035(5)
C25 0.0231(7) 0.0254(6) 0.0216(6) 0.0015(5) 0.0020(5) -0.0008(5)
C26 0.0319(8) 0.0342(7) 0.0199(6) -0.0005(5) 0.0085(6) -0.0038(6)
C27 0.0317(9) 0.0332(8) 0.0456(9) -0.0073(6) -0.0049(7) 0.0034(6)
C28 0.0432(12) 0.0850(17) 0.126(2) -0.0379(16) -0.0377(13) 0.0025(11)
Li1 0.0246(11) 0.0242(10) 0.0225(10) -0.0024(8) 0.0052(9) 0.0003(8)
N1 0.0194(5) 0.0179(5) 0.0165(5) -0.0008(4) 0.0047(4) -0.0002(4)
N2 0.0194(5) 0.0194(5) 0.0205(5) -0.0010(4) 0.0066(4) -0.0008(4)
N3 0.0176(5) 0.0181(5) 0.0167(5) -0.0007(4) 0.0052(4) -0.0002(4)
N4 0.0198(5) 0.0190(5) 0.0176(5) -0.0003(4) 0.0050(4) -0.0015(4)
N5 0.0321(7) 0.0379(6) 0.0246(6) -0.0006(5) 0.0091(5) 0.0032(5)
N6 0.0302(7) 0.0277(6) 0.0261(6) 0.0010(5) 0.0007(5) -0.0011(5)

loop_
_atom_type_symbol
_atom_type_description
_atom_type_scat_dispersion_real
_atom_type_scat_dispersion_imag
_atom_type_scat_source
C C 0.0033 0.0016 'International Tables Vol C Tables 4.2.6.8 and 6.1.1.4'
H H 0.0000 0.0000 'International Tables Vol C Tables 4.2.6.8 and 6.1.1.4'
Li Li -0.0003 0.0001 'International Tables Vol C Tables 4.2.6.8 and 6.1.1.4'
B B 0.0013 0.0007 'International Tables Vol C Tables 4.2.6.8 and 6.1.1.4'
N N 0.0061 0.0033 'International Tables Vol C Tables 4.2.6.8 and 6.1.1.4'

loop_
_geom_angle_atom_site_label_1
_geom_angle_atom_site_label_2
_geom_angle_atom_site_label_3
_geom_angle
_geom_angle_site_symmetry_1
_geom_angle_site_symmetry_3
_geom_angle_publ_flag
N3 B1 N1 107.21(9) . . ?
N3 B1 C15 110.26(9) . . ?
N1 B1 C15 113.97(10) . . ?
N3 B1 H1 108.0(7) . . ?
N1 B1 H1 107.4(7) . . ?
C15 B1 H1 109.8(7) . . ?
N2 C1 N1 124.86(11) . . ?
N2 C1 C4 125.39(11) . . ?
N1 C1 C4 109.65(10) . . ?
C3 C2 N1 112.39(11) . . ?
C3 C2 H2 123.8 . . ?
N1 C2 H2 123.8 . . ?
C2 C3 C4 105.96(11) . . ?
C2 C3 H3 127.0 . . ?
C4 C3 H3 127.0 . . ?
C5 C4 C3 136.56(12) . . ?
C5 C4 C1 117.39(11) . . ?
C3 C4 C1 106.05(11) . . ?
C6 C5 C4 117.65(12) . . ?
C6 C5 H5 121.2 . . ?
C4 C5 H5 121.2 . . ?
C5 C6 C7 120.02(11) . . ?
C5 C6 H6 120.0 . . ?
C7 C6 H6 120.0 . . ?
N2 C7 C6 124.68(11) . . ?
N2 C7 H7 117.7 . . ?
C6 C7 H7 117.7 . . ?
N4 C8 N3 124.75(10) . . ?
N4 C8 C11 125.76(10) . . ?
N3 C8 C11 109.49(10) . . ?
C10 C9 N3 112.17(10) . . ?
C10 C9 H9 123.9 . . ?
N3 C9 H9 123.9 . . ?
C9 C10 C11 105.85(10) . . ?
C9 C10 H10 127.1 . . ?
C11 C10 H10 127.1 . . ?
C12 C11 C8 117.35(11) . . ?
C12 C11 C10 136.53(11) . . ?
C8 C11 C10 106.12(10) . . ?
C13 C12 C11 117.72(11) . . ?
C13 C12 H12 121.1 . . ?
C11 C12 H12 121.1 . . ?
C12 C13 C14 120.41(11) . . ?
C12 C13 H13 119.8 . . ?
C14 C13 H13 119.8 . . ?
N4 C14 C13 124.32(11) . . ?
N4 C14 H14 117.8 . . ?
C13 C14 H14 117.8 . . ?
C16 C15 C24 116.81(11) . . ?
C16 C15 B1 123.44(11) . . ?
C24 C15 B1 119.73(10) . . ?
C15 C16 C17 123.04(12) . . ?
C15 C16 H16 118.5 . . ?
C17 C16 H16 118.5 . . ?
C18 C17 C16 120.11(12) . . ?
C18 C17 H17 119.9 . . ?
C16 C17 H17 119.9 . . ?
C17 C18 C19 120.35(12) . . ?
C17 C18 H18 119.8 . . ?
C19 C18 H18 119.8 . . ?
C18 C19 C20 121.92(12) . . ?
C18 C19 C24 119.12(12) . . ?
C20 C19 C24 118.96(13) . . ?
C21 C20 C19 121.44(13) . . ?
C21 C20 H20 119.3 . . ?
C19 C20 H20 119.3 . . ?
C20 C21 C22 120.23(14) . . ?
C20 C21 H21 119.9 . . ?
C22 C21 H21 119.9 . . ?
C23 C22 C21 119.90(14) . . ?
C23 C22 H22 120.0 . . ?
C21 C22 H22 120.0 . . ?
C22 C23 C24 121.92(12) . . ?
C22 C23 H23 119.0 . . ?
C24 C23 H23 119.0 . . ?
C23 C24 C19 117.51(12) . . ?
C23 C24 C15 121.94(11) . . ?
C19 C24 C15 120.55(12) . . ?
N5 C25 C26 178.61(14) . . ?
C25 C26 H26A 109.5 . . ?
C25 C26 H26B 109.5 . . ?
H26A C26 H26B 109.5 . . ?
C25 C26 H26C 109.5 . . ?
H26A C26 H26C 109.5 . . ?
H26B C26 H26C 109.5 . . ?
N6 C27 C28 179.5(2) . . ?
C27 C28 H28A 109.5 . . ?
C27 C28 H28B 109.5 . . ?
H28A C28 H28B 109.5 . . ?
C27 C28 H28C 109.5 . . ?
H28A C28 H28C 109.5 . . ?
H28B C28 H28C 109.5 . . ?
N6 Li1 N4 105.68(10) . . ?
N6 Li1 N5 94.24(9) . . ?
N4 Li1 N5 105.70(10) . . ?
N6 Li1 N2 129.32(11) . . ?
N4 Li1 N2 117.68(10) . . ?
N5 Li1 N2 97.88(10) . . ?
N6 Li1 H1 84.3(4) . . ?
N4 Li1 H1 82.6(4) . . ?
N5 Li1 H1 171.7(4) . . ?
N2 Li1 H1 77.0(4) . . ?
C1 N1 C2 105.89(10) . . ?
C1 N1 B1 127.42(10) . . ?
C2 N1 B1 126.68(10) . . ?
C7 N2 C1 114.51(11) . . ?
C7 N2 Li1 122.56(10) . . ?
C1 N2 Li1 114.17(9) . . ?
C8 N3 C9 106.37(9) . . ?
C8 N3 B1 125.28(9) . . ?
C9 N3 B1 127.68(10) . . ?
C14 N4 C8 114.43(10) . . ?
C14 N4 Li1 119.64(10) . . ?
C8 N4 Li1 125.87(10) . . ?
C25 N5 Li1 167.68(13) . . ?
C27 N6 Li1 172.71(13) . . ?

loop_
_geom_bond_atom_site_label_1
_geom_bond_atom_site_label_2
_geom_bond_distance
_geom_bond_site_symmetry_2
_geom_bond_publ_flag
B1 N3 1.5521(16) . ?
B1 N1 1.5555(17) . ?
B1 C15 1.6168(17) . ?
B1 H1 1.136(13) . ?
C1 N2 1.3443(15) . ?
C1 N1 1.3673(15) . ?
C1 C4 1.4266(17) . ?
C2 C3 1.3632(18) . ?
C2 N1 1.3835(15) . ?
C2 H2 0.9500 . ?
C3 C4 1.4252(17) . ?
C3 H3 0.9500 . ?
C4 C5 1.3894(18) . ?
C5 C6 1.3876(18) . ?
C5 H5 0.9500 . ?
C6 C7 1.3910(18) . ?
C6 H6 0.9500 . ?
C7 N2 1.3395(15) . ?
C7 H7 0.9500 . ?
C8 N4 1.3457(14) . ?
C8 N3 1.3635(14) . ?
C8 C11 1.4249(16) . ?
C9 C10 1.3660(17) . ?
C9 N3 1.3781(14) . ?
C9 H9 0.9500 . ?
C10 C11 1.4255(17) . ?
C10 H10 0.9500 . ?
C11 C12 1.3885(16) . ?
C12 C13 1.3838(18) . ?
C12 H12 0.9500 . ?
C13 C14 1.3932(17) . ?
C13 H13 0.9500 . ?
C14 N4 1.3441(15) . ?
C14 H14 0.9500 . ?
C15 C16 1.3766(17) . ?
C15 C24 1.4414(18) . ?
C16 C17 1.4166(17) . ?
C16 H16 0.9500 . ?
C17 C18 1.361(2) . ?
C17 H17 0.9500 . ?
C18 C19 1.418(2) . ?
C18 H18 0.9500 . ?
C19 C20 1.421(2) . ?
C19 C24 1.4276(17) . ?
C20 C21 1.358(2) . ?
C20 H20 0.9500 . ?
C21 C22 1.408(2) . ?
C21 H21 0.9500 . ?
C22 C23 1.3671(19) . ?
C22 H22 0.9500 . ?
C23 C24 1.4242(18) . ?
C23 H23 0.9500 . ?
C25 N5 1.1395(16) . ?
C25 C26 1.4539(17) . ?
C26 H26A 0.9800 . ?
C26 H26B 0.9800 . ?
C26 H26C 0.9800 . ?
C27 N6 1.1292(18) . ?
C27 C28 1.457(2) . ?
C28 H28A 0.9800 . ?
C28 H28B 0.9800 . ?
C28 H28C 0.9800 . ?
Li1 N6 2.074(2) . ?
Li1 N4 2.081(2) . ?
Li1 N5 2.101(2) . ?
Li1 N2 2.138(2) . ?
Li1 H1 2.123(13) . ?

loop_
_geom_torsion_atom_site_label_1
_geom_torsion_atom_site_label_2
_geom_torsion_atom_site_label_3
_geom_torsion_atom_site_label_4
_geom_torsion
_geom_torsion_site_symmetry_1
_geom_torsion_site_symmetry_2
_geom_torsion_site_symmetry_3
_geom_torsion_site_symmetry_4
_geom_torsion_publ_flag
N1 C2 C3 C4 0.40(14) . . . . ?
C2 C3 C4 C5 -178.91(14) . . . . ?
C2 C3 C4 C1 1.10(13) . . . . ?
N2 C1 C4 C5 -5.75(17) . . . . ?
N1 C1 C4 C5 177.76(10) . . . . ?
N2 C1 C4 C3 174.25(11) . . . . ?
N1 C1 C4 C3 -2.24(13) . . . . ?
C3 C4 C5 C6 -179.66(13) . . . . ?
C1 C4 C5 C6 0.34(16) . . . . ?
C4 C5 C6 C7 3.72(18) . . . . ?
C5 C6 C7 N2 -3.21(19) . . . . ?
N3 C9 C10 C11 0.10(14) . . . . ?
N4 C8 C11 C12 0.76(18) . . . . ?
N3 C8 C11 C12 -179.74(11) . . . . ?
N4 C8 C11 C10 -179.21(11) . . . . ?
N3 C8 C11 C10 0.29(13) . . . . ?
C9 C10 C11 C12 179.81(14) . . . . ?
C9 C10 C11 C8 -0.23(13) . . . . ?
C8 C11 C12 C13 -0.19(18) . . . . ?
C10 C11 C12 C13 179.77(14) . . . . ?
C11 C12 C13 C14 -0.2(2) . . . . ?
C12 C13 C14 N4 0.1(2) . . . . ?
N3 B1 C15 C16 -119.20(12) . . . . ?
N1 B1 C15 C16 1.42(16) . . . . ?
N3 B1 C15 C24 62.16(14) . . . . ?
N1 B1 C15 C24 -177.23(10) . . . . ?
C24 C15 C16 C17 -1.47(17) . . . . ?
B1 C15 C16 C17 179.85(11) . . . . ?
C15 C16 C17 C18 0.5(2) . . . . ?
C16 C17 C18 C19 0.4(2) . . . . ?
C17 C18 C19 C20 179.68(13) . . . . ?
C17 C18 C19 C24 -0.2(2) . . . . ?
C18 C19 C20 C21 -179.75(15) . . . . ?
C24 C19 C20 C21 0.1(2) . . . . ?
C19 C20 C21 C22 1.1(2) . . . . ?
C20 C21 C22 C23 -0.9(2) . . . . ?
C21 C22 C23 C24 -0.6(2) . . . . ?
C22 C23 C24 C19 1.70(19) . . . . ?
C22 C23 C24 C15 -179.04(13) . . . . ?
C18 C19 C24 C23 178.42(12) . . . . ?
C20 C19 C24 C23 -1.47(18) . . . . ?
C18 C19 C24 C15 -0.85(18) . . . . ?
C20 C19 C24 C15 179.25(12) . . . . ?
C16 C15 C24 C23 -177.60(11) . . . . ?
B1 C15 C24 C23 1.14(17) . . . . ?
C16 C15 C24 C19 1.65(17) . . . . ?
B1 C15 C24 C19 -179.62(11) . . . . ?
N2 C1 N1 C2 -174.07(11) . . . . ?
C4 C1 N1 C2 2.44(12) . . . . ?
N2 C1 N1 B1 5.63(18) . . . . ?
C4 C1 N1 B1 -177.86(10) . . . . ?
C3 C2 N1 C1 -1.78(13) . . . . ?
C3 C2 N1 B1 178.52(10) . . . . ?
N3 B1 N1 C1 -117.26(11) . . . . ?
C15 B1 N1 C1 120.44(12) . . . . ?
N3 B1 N1 C2 62.38(14) . . . . ?
C15 B1 N1 C2 -59.93(14) . . . . ?
C6 C7 N2 C1 -1.73(17) . . . . ?
C6 C7 N2 Li1 143.87(12) . . . . ?
N1 C1 N2 C7 -177.73(10) . . . . ?
C4 C1 N2 C7 6.30(16) . . . . ?
N1 C1 N2 Li1 33.72(15) . . . . ?
C4 C1 N2 Li1 -142.24(12) . . . . ?
N6 Li1 N2 C7 92.67(16) . . . . ?
N4 Li1 N2 C7 -121.83(12) . . . . ?
N5 Li1 N2 C7 -9.44(14) . . . . ?
N6 Li1 N2 C1 -121.62(13) . . . . ?
N4 Li1 N2 C1 23.87(15) . . . . ?
N5 Li1 N2 C1 136.27(10) . . . . ?
N4 C8 N3 C9 179.28(11) . . . . ?
C11 C8 N3 C9 -0.23(13) . . . . ?
N4 C8 N3 B1 8.02(18) . . . . ?
C11 C8 N3 B1 -171.49(10) . . . . ?
C10 C9 N3 C8 0.08(14) . . . . ?
C10 C9 N3 B1 171.06(11) . . . . ?
N1 B1 N3 C8 75.35(13) . . . . ?
C15 B1 N3 C8 -160.06(10) . . . . ?
N1 B1 N3 C9 -94.03(13) . . . . ?
C15 B1 N3 C9 30.56(16) . . . . ?
C13 C14 N4 C8 0.38(18) . . . . ?
C13 C14 N4 Li1 177.51(12) . . . . ?
N3 C8 N4 C14 179.74(11) . . . . ?
C11 C8 N4 C14 -0.83(17) . . . . ?
N3 C8 N4 Li1 2.82(18) . . . . ?
C11 C8 N4 Li1 -177.75(12) . . . . ?
N6 Li1 N4 C14 -87.41(13) . . . . ?
N5 Li1 N4 C14 11.71(15) . . . . ?
N2 Li1 N4 C14 119.66(12) . . . . ?
N6 Li1 N4 C8 89.36(13) . . . . ?
N5 Li1 N4 C8 -171.51(10) . . . . ?
N2 Li1 N4 C8 -63.56(16) . . . . ?
N6 Li1 N5 C25 -43.4(6) . . . . ?
N4 Li1 N5 C25 -151.0(6) . . . . ?
N2 Li1 N5 C25 87.3(6) . . . . ?
